data_2311561
loop_
_publ_author_name
'Moon, Dohyun'
'Ryoo, Keon Sang'
'Choi, Jong-Ha'

_publ_section_title
;
 Crystal structure of silver
 [(propane-1,3-diyl-dinitrilo-\k<sup>2</sup><i>N</i>,<i>N</i>')-tetra-acetato-\k<sup>4</sup><i>O</i>,<i>O</i>',<i>O</i>'',<i>O</i>''']chromate(III)
 from synchrotron X-ray data.
;
_journal_coeditor_code NK2244
_journal_issue 'Pt 3'
_journal_name_full 'Acta crystallographica. Section E, Crystallographic communications'
_journal_page_first 278
_journal_page_last 281
_journal_paper_doi 10.1107/S2056989018001743
_journal_volume 74
_journal_year 2018
_chemical_formula_iupac 'Ag [Cr (C11 H14 N2 O8)], 3H2 O'
_chemical_formula_moiety 'Ag +, C11 H14 Cr N2 O8 -, 3 (H2 O)'
_chemical_formula_sum 'C11 H20 Ag Cr N2 O11'
_chemical_formula_weight 516.16
_chemical_name_systematic
'Silver [(propane-1,3-diyldinitrilo-\k^2^<i>N</i>,<i>N</i>')tetraacetato-\k^4^<i>O</i>,<i>O</i>',<i>O</i>'',<i>O</i>''']chromate(III)'
_space_group_crystal_system orthorhombic
_space_group_IT_number 19
_space_group_name_Hall 'P 2ac 2ab'
_space_group_name_H-M_alt 'P 21 21 21'
_atom_sites_solution_hydrogens mixed
_audit_creation_method SHELXL-2017/1
_cell_angle_alpha 90
_cell_angle_beta 90
_cell_angle_gamma 90
_cell_formula_units_Z 4
_cell_length_a 8.7800(18)
_cell_length_b 11.443(2)
_cell_length_c 16.573(3)
_cell_measurement_reflns_used 33074
_cell_measurement_temperature 260(2)
_cell_measurement_theta_max 33.679
_cell_measurement_theta_min 0.349
_cell_volume 1665.1(5)
_computing_cell_refinement
;
<i>HKL3000sm</i> (Otwinowski & Minor, 1997)
;
_computing_data_collection
;
<i>PAL BL2D-SMDC</i> (Shin <i>et al.</i>,  2016)
;
_computing_data_reduction
;
<i>HKL3000sm</i> (Otwinowski & Minor, 1997)
;
_computing_molecular_graphics
;
<i>DIAMOND</i> (Putz & Brandenburg, 2014)
;
_computing_publication_material
;
<i>publCIF</i> (Westrip, 2010)
;
_computing_structure_refinement
;
<i>SHELXL2016</i> (Sheldrick, 2015b)
;
_computing_structure_solution
;
<i>SHELXT2014</i> (Sheldrick, 2015a)
;
_diffrn_ambient_temperature 260(2)
_diffrn_measured_fraction_theta_full 0.967
_diffrn_measured_fraction_theta_max 0.980
_diffrn_measurement_device_type 'ADSC Q210 CCD area detector'
_diffrn_measurement_method 'omega scan'
_diffrn_radiation_type synchrotron
_diffrn_radiation_wavelength 0.610
_diffrn_reflns_av_R_equivalents 0.0411
_diffrn_reflns_limit_h_max 12
_diffrn_reflns_limit_h_min -12
_diffrn_reflns_limit_k_max 16
_diffrn_reflns_limit_k_min -16
_diffrn_reflns_limit_l_max 23
_diffrn_reflns_limit_l_min -23
_diffrn_reflns_number 14937
_diffrn_reflns_theta_full 21.469
_diffrn_reflns_theta_max 25.498
_diffrn_reflns_theta_min 2.109
_exptl_absorpt_coefficient_mu 1.252
_exptl_absorpt_correction_T_max 1.000
_exptl_absorpt_correction_T_min 0.843
_exptl_absorpt_correction_type empirical
_exptl_absorpt_process_details
;
(<i>HKL3000sm Scalepack</i>; Otwinowski & Minor, 1997)
;
_exptl_crystal_colour purple
_exptl_crystal_density_diffrn 2.059
_exptl_crystal_description block
_exptl_crystal_F_000 1036
_exptl_crystal_size_max 0.165
_exptl_crystal_size_mid 0.128
_exptl_crystal_size_min 0.066
_refine_diff_density_max 0.412
_refine_diff_density_min -0.653
_refine_ls_abs_structure_details
;
Flack <i>x</i> determined using 2027 quotients
[(<i>I</i>^+^)-(<i>I</i>^-^)]/[(<i>I</i>^+^)+(<i>I</i>^-^)]
(Parsons et al., 2013)
;
_refine_ls_abs_structure_Flack -0.008(6)
_refine_ls_extinction_method none
_refine_ls_goodness_of_fit_ref 1.072
_refine_ls_hydrogen_treatment mixed
_refine_ls_matrix_type full
_refine_ls_number_parameters 253
_refine_ls_number_reflns 4807
_refine_ls_number_restraints 9
_refine_ls_restrained_S_all 1.072
_refine_ls_R_factor_all 0.0246
_refine_ls_R_factor_gt 0.0198
_refine_ls_shift/su_max 0.002
_refine_ls_shift/su_mean 0.000
_refine_ls_structure_factor_coef Fsqd
_refine_ls_weighting_details 'w=1/[\s^2^(Fo^2^)+(0.0272P)^2^+0.5713P] where P=(Fo^2^+2Fc^2^)/3'
_refine_ls_weighting_scheme calc
_refine_ls_wR_factor_gt 0.0505
_refine_ls_wR_factor_ref 0.0510
_reflns_number_gt 4738
_reflns_number_total 4807
_reflns_threshold_expression 'I > 2\s(I)'
_cod_data_source_file nk2244sup1.cif
_cod_data_source_block I
_cod_original_cell_volume 1665.1(6)
_cod_database_code 2311561
_shelx_space_group_comment
;
The symmetry employed for this shelxl refinement is uniquely defined
by the following loop, which should always be used as a source of
symmetry information in preference to the above space-group names.
They are only intended as comments.
;
_shelx_estimated_absorpt_t_min 0.820
_shelx_estimated_absorpt_t_max 0.922

loop_
_space_group_symop_operation_xyz
'x, y, z'
'-x+1/2, -y, z+1/2'
'-x, y+1/2, -z+1/2'
'x+1/2, -y+1/2, -z'

loop_
_atom_site_type_symbol
_atom_site_label
_atom_site_fract_x
_atom_site_fract_y
_atom_site_fract_z
_atom_site_U_iso_or_equiv
_atom_site_adp_type
_atom_site_calc_flag
_atom_site_occupancy
Cr Cr1 0.24189(3) 0.37102(2) 0.24502(2) 0.00967(6) Uani d 1
O O1 0.12226(18) 0.25175(12) 0.30121(9) 0.0175(3) Uani d 1
O O2 -0.0055(2) 0.21547(15) 0.41423(11) 0.0251(3) Uani d 1
O O3 0.08051(18) 0.39909(14) 0.16628(9) 0.0186(3) Uani d 1
O O4 -0.16003(19) 0.45764(18) 0.15293(11) 0.0282(4) Uani d 1
O O5 0.40372(17) 0.35453(13) 0.32531(9) 0.0177(3) Uani d 1
O O6 0.63816(19) 0.40881(18) 0.35973(11) 0.0286(4) Uani d 1
O O7 0.35275(18) 0.27005(12) 0.16811(9) 0.0184(3) Uani d 1
O O8 0.5114(3) 0.27410(18) 0.06396(14) 0.0398(5) Uani d 1
N N1 0.11336(19) 0.48076(14) 0.31737(10) 0.0116(3) Uani d 1
N N2 0.38257(19) 0.50019(14) 0.19855(11) 0.0132(3) Uani d 1
C C1 0.0637(2) 0.28284(17) 0.36905(12) 0.0150(3) Uani d 1
C C2 0.0876(2) 0.41046(17) 0.39202(12) 0.0165(3) Uani d 1
H H21 -0.001299 0.439533 0.420408 0.020 Uiso calc 1
H H22 0.174899 0.417403 0.427556 0.020 Uiso calc 1
C C3 -0.0428(2) 0.45009(19) 0.19226(12) 0.0163(3) Uani d 1
C C4 -0.0348(2) 0.50289(17) 0.27589(13) 0.0155(3) Uani d 1
H H41 -0.050662 0.586572 0.271860 0.019 Uiso calc 1
H H42 -0.116537 0.470866 0.308456 0.019 Uiso calc 1
C C5 0.5249(2) 0.41833(17) 0.31713(12) 0.0159(3) Uani d 1
C C6 0.5206(2) 0.50999(17) 0.25100(15) 0.0177(3) Uani d 1
H H61 0.522708 0.587001 0.275442 0.021 Uiso calc 1
H H62 0.611006 0.502164 0.217770 0.021 Uiso calc 1
C C7 0.4341(3) 0.32390(19) 0.11558(13) 0.0192(4) Uani d 1
C C8 0.4251(3) 0.45637(18) 0.11673(13) 0.0204(4) Uani d 1
H H81 0.522910 0.488802 0.101292 0.024 Uiso calc 1
H H82 0.349954 0.482279 0.077731 0.024 Uiso calc 1
C C9 0.1955(2) 0.59037(17) 0.33877(13) 0.0183(4) Uani d 1
H H91 0.286801 0.569504 0.368393 0.022 Uiso calc 1
H H92 0.131325 0.635424 0.374865 0.022 Uiso calc 1
C C10 0.2416(3) 0.66904(17) 0.26797(15) 0.0214(4) Uani d 1
H H10 0.153858 0.716501 0.254216 0.026 Uiso calc 1
H H10B 0.319794 0.721905 0.287443 0.026 Uiso calc 1
C C11 0.3006(2) 0.61414(17) 0.18957(14) 0.0189(4) Uani d 1
H H11 0.214770 0.602452 0.153619 0.023 Uiso calc 1
H H11B 0.368853 0.669379 0.163804 0.023 Uiso calc 1
Ag Ag1 0.66176(2) 0.43997(2) 0.51158(2) 0.02983(6) Uani d 1
O O9 0.4276(2) 0.55599(18) 0.50044(10) 0.0323(4) Uani d 1
H H1O1 0.426(5) 0.571(3) 0.5503(8) 0.039 Uiso d 1
H H2O1 0.455(4) 0.6206(19) 0.4800(19) 0.039 Uiso d 1
O O10 0.8668(3) 0.31407(19) 0.54800(12) 0.0345(4) Uani d 1
H H1O2 0.869(5) 0.264(3) 0.5862(15) 0.041 Uiso d 1
H H2O2 0.899(4) 0.276(3) 0.5075(14) 0.041 Uiso d 1
O O11 0.8203(3) 0.60117(17) 0.44997(13) 0.0333(4) Uani d 1
H H1O3 0.758(4) 0.637(3) 0.421(2) 0.040 Uiso d 1
H H2O3 0.853(4) 0.649(3) 0.4838(18) 0.040 Uiso d 1

loop_
_atom_site_aniso_label
_atom_site_aniso_U_11
_atom_site_aniso_U_22
_atom_site_aniso_U_33
_atom_site_aniso_U_12
_atom_site_aniso_U_13
_atom_site_aniso_U_23
Cr1 0.00884(12) 0.01014(11) 0.01002(11) -0.00089(9) 0.00008(9) 0.00054(9)
O1 0.0211(7) 0.0136(6) 0.0177(6) -0.0061(5) 0.0050(5) -0.0013(5)
O2 0.0265(8) 0.0234(7) 0.0253(8) -0.0017(6) 0.0088(7) 0.0093(6)
O3 0.0137(6) 0.0295(7) 0.0127(6) 0.0031(5) -0.0030(5) -0.0026(5)
O4 0.0137(6) 0.0496(10) 0.0212(7) 0.0015(7) -0.0065(6) 0.0017(7)
O5 0.0133(6) 0.0219(7) 0.0180(6) -0.0021(5) -0.0042(5) 0.0052(5)
O6 0.0154(7) 0.0474(10) 0.0230(8) -0.0030(6) -0.0080(6) 0.0007(7)
O7 0.0211(7) 0.0143(6) 0.0199(7) 0.0007(5) 0.0072(6) -0.0012(5)
O8 0.0520(13) 0.0286(9) 0.0388(11) -0.0050(9) 0.0299(10) -0.0106(8)
N1 0.0116(6) 0.0113(6) 0.0119(6) -0.0005(5) -0.0009(5) -0.0003(5)
N2 0.0117(7) 0.0118(7) 0.0160(7) -0.0009(5) 0.0001(5) 0.0022(5)
C1 0.0140(8) 0.0163(8) 0.0147(8) -0.0005(6) 0.0008(6) 0.0039(6)
C2 0.0206(9) 0.0182(8) 0.0108(7) 0.0008(7) 0.0019(7) 0.0011(6)
C3 0.0114(8) 0.0233(8) 0.0144(8) -0.0021(7) -0.0017(6) 0.0044(7)
C4 0.0110(7) 0.0192(9) 0.0163(8) 0.0017(6) -0.0018(6) 0.0003(6)
C5 0.0110(7) 0.0210(8) 0.0157(8) -0.0002(6) -0.0018(6) -0.0034(7)
C6 0.0108(7) 0.0167(7) 0.0258(9) -0.0031(6) -0.0016(7) 0.0007(7)
C7 0.0201(9) 0.0205(8) 0.0169(9) -0.0021(7) 0.0049(7) -0.0025(7)
C8 0.0253(10) 0.0191(9) 0.0167(8) -0.0036(7) 0.0074(8) 0.0019(7)
C9 0.0203(9) 0.0147(7) 0.0200(9) -0.0028(6) -0.0008(7) -0.0056(6)
C10 0.0201(9) 0.0121(7) 0.0319(10) -0.0014(7) 0.0024(8) 0.0002(7)
C11 0.0215(9) 0.0121(8) 0.0230(9) 0.0017(6) 0.0009(7) 0.0052(7)
Ag1 0.03046(10) 0.03290(9) 0.02614(9) 0.00309(7) 0.00069(7) 0.00446(7)
O9 0.0440(10) 0.0339(8) 0.0191(8) -0.0016(8) -0.0045(7) 0.0039(7)
O10 0.0401(11) 0.0378(10) 0.0257(9) 0.0108(8) 0.0103(8) 0.0094(7)
O11 0.0376(10) 0.0302(8) 0.0320(9) 0.0014(8) -0.0099(8) -0.0045(7)

loop_
_atom_type_symbol
_atom_type_description
_atom_type_scat_dispersion_real
_atom_type_scat_dispersion_imag
_atom_type_scat_source
C C 0.0020 0.0010 'International Tables Vol C Tables 4.2.6.8 and 6.1.1.4'
H H 0.0000 0.0000 'International Tables Vol C Tables 4.2.6.8 and 6.1.1.4'
N N 0.0040 0.0020 'International Tables Vol C Tables 4.2.6.8 and 6.1.1.4'
O O 0.0080 0.0040 'International Tables Vol C Tables 4.2.6.8 and 6.1.1.4'
Cr Cr 0.2790 0.4610 'International Tables Vol C Tables 4.2.6.8 and 6.1.1.4'
Ag Ag -1.2700 0.8390 'International Tables Vol C Tables 4.2.6.8 and 6.1.1.4'

loop_
_geom_angle_atom_site_label_1
_geom_angle_atom_site_label_2
_geom_angle_atom_site_label_3
_geom_angle
O3 Cr1 O5 176.04(7)
O3 Cr1 O1 92.48(7)
O5 Cr1 O1 89.94(7)
O3 Cr1 O7 91.29(7)
O5 Cr1 O7 91.41(7)
O1 Cr1 O7 99.41(6)
O3 Cr1 N1 83.79(7)
O5 Cr1 N1 93.47(7)
O1 Cr1 N1 81.66(6)
O7 Cr1 N1 175.01(7)
O3 Cr1 N2 93.82(7)
O5 Cr1 N2 83.61(7)
O1 Cr1 N2 173.07(7)
O7 Cr1 N2 83.33(7)
N1 Cr1 N2 96.16(7)
C1 O1 Cr1 115.94(12)
C3 O3 Cr1 117.10(13)
C5 O5 Cr1 118.06(13)
C5 O6 Ag1 128.51(15)
C7 O7 Cr1 115.52(13)
C9 N1 C4 112.86(15)
C9 N1 C2 109.26(16)
C4 N1 C2 109.93(16)
C9 N1 Cr1 112.63(12)
C4 N1 Cr1 108.12(12)
C2 N1 Cr1 103.64(11)
C8 N2 C6 110.51(16)
C8 N2 C11 108.81(16)
C6 N2 C11 112.46(16)
C8 N2 Cr1 104.29(12)
C6 N2 Cr1 108.67(12)
C11 N2 Cr1 111.80(12)
O2 C1 O1 123.65(19)
O2 C1 C2 120.98(19)
O1 C1 C2 115.36(16)
N1 C2 C1 109.28(15)
N1 C2 H21 109.8
C1 C2 H21 109.8
N1 C2 H22 109.8
C1 C2 H22 109.8
H21 C2 H22 108.3
O4 C3 O3 123.7(2)
O4 C3 C4 119.96(19)
O3 C3 C4 116.29(16)
N1 C4 C3 113.23(15)
N1 C4 H41 108.9
C3 C4 H41 108.9
N1 C4 H42 108.9
C3 C4 H42 108.9
H41 C4 H42 107.7
O6 C5 O5 123.8(2)
O6 C5 C6 119.87(19)
O5 C5 C6 116.36(17)
N2 C6 C5 112.83(16)
N2 C6 H61 109.0
C5 C6 H61 109.0
N2 C6 H62 109.0
C5 C6 H62 109.0
H61 C6 H62 107.8
O8 C7 O7 123.7(2)
O8 C7 C8 120.0(2)
O7 C7 C8 116.21(18)
N2 C8 C7 111.09(16)
N2 C8 H81 109.4
C7 C8 H81 109.4
N2 C8 H82 109.4
C7 C8 H82 109.4
H81 C8 H82 108.0
N1 C9 C10 116.11(17)
N1 C9 H91 108.3
C10 C9 H91 108.3
N1 C9 H92 108.3
C10 C9 H92 108.3
H91 C9 H92 107.4
C11 C10 C9 119.81(16)
C11 C10 H10 107.4
C9 C10 H10 107.4
C11 C10 H10B 107.4
C9 C10 H10B 107.4
H10 C10 H10B 106.9
N2 C11 C10 115.79(17)
N2 C11 H11 108.3
C10 C11 H11 108.3
N2 C11 H11B 108.3
C10 C11 H11B 108.3
H11 C11 H11B 107.4
O10 Ag1 O9 168.15(6)
O10 Ag1 O11 97.34(7)
O9 Ag1 O11 92.08(7)
O10 Ag1 O6 103.11(7)
O9 Ag1 O6 86.18(6)
O11 Ag1 O6 75.40(6)
Ag1 O9 H1O1 93(3)
Ag1 O9 H2O1 105(3)
H1O1 O9 H2O1 103(3)
Ag1 O10 H1O2 128(3)
Ag1 O10 H2O2 111(3)
H1O2 O10 H2O2 104(3)
Ag1 O11 H1O3 103(3)
Ag1 O11 H2O3 113(3)
H1O3 O11 H2O3 107(3)

loop_
_geom_bond_atom_site_label_1
_geom_bond_atom_site_label_2
_geom_bond_distance
Cr1 O3 1.9530(15)
Cr1 O5 1.9558(15)
Cr1 O1 1.9578(14)
Cr1 O7 1.9766(15)
Cr1 N1 2.0708(17)
Cr1 N2 2.0745(16)
O1 C1 1.287(2)
O2 C1 1.234(2)
O3 C3 1.303(2)
O4 C3 1.222(2)
O5 C5 1.298(2)
O6 C5 1.224(3)
O6 Ag1 2.5501(19)
O7 C7 1.284(3)
O8 C7 1.232(3)
N1 C9 1.490(2)
N1 C4 1.493(2)
N1 C2 1.493(2)
N2 C8 1.493(3)
N2 C6 1.496(3)
N2 C11 1.497(3)
C1 C2 1.524(3)
C2 H21 0.9700
C2 H22 0.9700
C3 C4 1.514(3)
C4 H41 0.9700
C4 H42 0.9700
C5 C6 1.517(3)
C6 H61 0.9700
C6 H62 0.9700
C7 C8 1.518(3)
C8 H81 0.9700
C8 H82 0.9700
C9 C10 1.533(3)
C9 H91 0.9700
C9 H92 0.9700
C10 C11 1.533(3)
C10 H10 0.9700
C10 H10B 0.9700
C11 H11 0.9700
C11 H11B 0.9700
Ag1 O10 2.383(2)
Ag1 O9 2.455(2)
Ag1 O11 2.526(2)
O9 H1O1 0.844(13)
O9 H2O1 0.848(13)
O10 H1O2 0.854(13)
O10 H2O2 0.847(13)
O11 H1O3 0.839(13)
O11 H2O3 0.834(13)

loop_
_geom_hbond_atom_site_label_D
_geom_hbond_atom_site_label_H
_geom_hbond_atom_site_label_A
_geom_hbond_site_symmetry_A
_geom_hbond_distance_DH
_geom_hbond_distance_HA
_geom_hbond_distance_DA
_geom_hbond_angle_DHA
_geom_hbond_publ_flag
O9 H1O1 O3 2_565 0.844(13) 1.953(13) 2.797(2) 178(3) yes
O9 H2O1 O8 3_655 0.848(13) 1.925(14) 2.767(3) 172(4) yes
O10 H1O2 O5 4_556 0.854(13) 2.021(14) 2.870(2) 173(4) yes
O10 H2O2 O2 1_655 0.847(13) 1.891(14) 2.729(3) 170(4) yes
O11 H1O3 O7 3_655 0.839(13) 2.330(18) 3.142(3) 163(4) yes
O11 H2O3 O8 2_665 0.834(13) 1.989(16) 2.791(3) 161(3) yes

loop_
_geom_torsion_atom_site_label_1
_geom_torsion_atom_site_label_2
_geom_torsion_atom_site_label_3
_geom_torsion_atom_site_label_4
_geom_torsion
Cr1 O1 C1 O2 -174.74(17)
Cr1 O1 C1 C2 4.1(2)
C9 N1 C2 C1 -157.68(16)
C4 N1 C2 C1 77.96(19)
Cr1 N1 C2 C1 -37.41(17)
O2 C1 C2 N1 -156.79(19)
O1 C1 C2 N1 24.3(2)
Cr1 O3 C3 O4 -168.99(18)
Cr1 O3 C3 C4 11.7(2)
C9 N1 C4 C3 120.00(18)
C2 N1 C4 C3 -117.75(18)
Cr1 N1 C4 C3 -5.26(18)
O4 C3 C4 N1 177.0(2)
O3 C3 C4 N1 -3.6(2)
Ag1 O6 C5 O5 -62.2(3)
Ag1 O6 C5 C6 117.0(2)
Cr1 O5 C5 O6 -173.92(17)
Cr1 O5 C5 C6 6.9(2)
C8 N2 C6 C5 -109.04(19)
C11 N2 C6 C5 129.15(18)
Cr1 N2 C6 C5 4.8(2)
O6 C5 C6 N2 173.04(19)
O5 C5 C6 N2 -7.8(3)
Cr1 O7 C7 O8 179.2(2)
Cr1 O7 C7 C8 -3.9(3)
C6 N2 C8 C7 84.3(2)
C11 N2 C8 C7 -151.72(18)
Cr1 N2 C8 C7 -32.3(2)
O8 C7 C8 N2 -157.0(2)
O7 C7 C8 N2 25.9(3)
C4 N1 C9 C10 -61.7(2)
C2 N1 C9 C10 175.70(17)
Cr1 N1 C9 C10 61.1(2)
N1 C9 C10 C11 -39.4(3)
C8 N2 C11 C10 177.20(17)
C6 N2 C11 C10 -60.0(2)
Cr1 N2 C11 C10 62.6(2)
C9 C10 C11 N2 -30.0(3)
